data_2202112
loop_
_publ_author_name
'Qingjian Liu'
'Daqing Shi'
'Kaibei Yu'
'Jianhua Xu'

_publ_section_title
;
 1,1'-(1,2-Ethanediyl)bis(2,3-dihydro-3-methyl-1<i>H</i>-imidazole-2-thione)
;
_journal_issue 3
_journal_name_full 'Acta Crystallographica Section E'
_journal_page_first o356
_journal_page_last o357
_journal_paper_doi 10.1107/S1600536803003623
_journal_volume 59
_journal_year 2003
_chemical_formula_iupac 'C10 H14 N4 S2'
_chemical_formula_moiety 'C10 H14 N4 S2'
_chemical_formula_sum 'C10 H14 N4 S2'
_chemical_formula_weight 254.37
_chemical_melting_point 467.8(8)
_chemical_name_systematic
;
1,1'-(1,2-Ethanediyl)bis(2,3-dihydro-3-methyl-1H-imidazole-2-thione)
;
_space_group_IT_number 14
_symmetry_cell_setting monoclinic
_symmetry_space_group_name_Hall '-P 2ybc'
_symmetry_space_group_name_H-M 'P 1 21/c 1'
_atom_sites_solution_hydrogens geom
_atom_sites_solution_primary direct
_atom_sites_solution_secondary difmap
_cell_angle_alpha 90.00
_cell_angle_beta 107.080(10)
_cell_angle_gamma 90.00
_cell_formula_units_Z 2
_cell_length_a 4.6670(10)
_cell_length_b 19.720(3)
_cell_length_c 7.0370(10)
_cell_measurement_reflns_used 27
_cell_measurement_temperature 288(2)
_cell_measurement_theta_max 13.56
_cell_measurement_theta_min 4.80
_cell_volume 619.07(19)
_computing_cell_refinement XSCANS
_computing_data_collection 'XSCANS (Siemens, 1994)'
_computing_data_reduction 'SHELXTL (Sheldrick, 1997)'
_computing_molecular_graphics SHELXTL
_computing_publication_material SHELXTL
_computing_structure_refinement SHELXTL
_computing_structure_solution SHELXTL
_diffrn_ambient_temperature 288(2)
_diffrn_measured_fraction_theta_full 1.000
_diffrn_measured_fraction_theta_max 1.000
_diffrn_measurement_device_type 'Siemens P4'
_diffrn_measurement_method \w
_diffrn_radiation_monochromator graphite
_diffrn_radiation_source 'normal-focus sealed tube'
_diffrn_radiation_type MoK\a
_diffrn_radiation_wavelength 0.71073
_diffrn_reflns_av_R_equivalents 0.0293
_diffrn_reflns_av_sigmaI/netI 0.0388
_diffrn_reflns_limit_h_max 5
_diffrn_reflns_limit_h_min 0
_diffrn_reflns_limit_k_max 23
_diffrn_reflns_limit_k_min 0
_diffrn_reflns_limit_l_max 8
_diffrn_reflns_limit_l_min -8
_diffrn_reflns_number 1339
_diffrn_reflns_theta_full 25.00
_diffrn_reflns_theta_max 25.00
_diffrn_reflns_theta_min 2.07
_diffrn_standards_decay_% 2.89
_diffrn_standards_interval_count 97
_diffrn_standards_number 3
_exptl_absorpt_coefficient_mu 0.409
_exptl_absorpt_correction_T_max 0.921
_exptl_absorpt_correction_T_min 0.860
_exptl_absorpt_correction_type empirical
_exptl_absorpt_process_details '(SHELXS97; Sheldrick, 1990)'
_exptl_crystal_colour colourless
_exptl_crystal_density_diffrn 1.365
_exptl_crystal_density_method 'not measured'
_exptl_crystal_description plate
_exptl_crystal_F_000 268
_exptl_crystal_size_max 0.40
_exptl_crystal_size_mid 0.28
_exptl_crystal_size_min 0.20
_refine_diff_density_max 0.215
_refine_diff_density_min -0.205
_refine_ls_extinction_method none
_refine_ls_goodness_of_fit_ref 1.005
_refine_ls_hydrogen_treatment constr
_refine_ls_matrix_type full
_refine_ls_number_parameters 74
_refine_ls_number_reflns 1097
_refine_ls_number_restraints 0
_refine_ls_restrained_S_all 1.055
_refine_ls_R_factor_all 0.0585
_refine_ls_R_factor_gt 0.0387
_refine_ls_shift/su_max <0.001
_refine_ls_shift/su_mean 0.000
_refine_ls_structure_factor_coef Fsqd
_refine_ls_weighting_details 'calc  w= 1/[\s^2^(Fo^2^)+(0.0578P)^2^] where P = (Fo^2^+2Fc^2^)/3'
_refine_ls_weighting_scheme calc
_refine_ls_wR_factor_gt 0.0967
_refine_ls_wR_factor_ref 0.1036
_reflns_number_gt 804
_reflns_number_total 1097
_reflns_threshold_expression I>2\s(I)
_cod_data_source_file ob6214.cif
_cod_data_source_block I
_cod_depositor_comments
;
The following automatic conversions were performed:

'_chemical_melting_point' value '467-468.5' was changed to '467.8(8)'
- the average value was taken and precision was estimated.

Automatic conversion script
Id: cif_fix_values 1646 2011-03-28 12:23:43Z adriana 

The following automatic conversions were performed:

'_chemical_melting_point' value '467-468.5' was changed to '467.8(8)'
- the average value was taken and precision was estimated.

Automatic conversion script
Id: cif_fix_values 1715 2011-07-08 13:25:40Z adriana 
;
_cod_original_cell_volume 619.0(2)
_cod_original_sg_symbol_H-M 'P 21/c'
_cod_database_code 2202112
_cod_database_fobs_code 2202112

loop_
_symmetry_equiv_pos_as_xyz
'x, y, z'
'-x, y+1/2, -z+1/2'
'-x, -y, -z'
'x, -y-1/2, z-1/2'

loop_
_atom_site_label
_atom_site_fract_x
_atom_site_fract_y
_atom_site_fract_z
_atom_site_U_iso_or_equiv
_atom_site_adp_type
_atom_site_calc_flag
_atom_site_refinement_flags
_atom_site_occupancy
_atom_site_disorder_assembly
_atom_site_disorder_group
_atom_site_type_symbol
S 0.73870(16) 0.35819(4) 0.32720(10) 0.0483(3) Uani d . 1 . . S
N1 1.0288(4) 0.35026(10) 0.7244(3) 0.0364(5) Uani d . 1 . . N
N2 0.6764(4) 0.42550(10) 0.6515(3) 0.0351(5) Uani d . 1 . . N
C1 0.8145(5) 0.37769(11) 0.5692(4) 0.0335(6) Uani d . 1 . . C
C2 1.0220(7) 0.38040(13) 0.8990(4) 0.0477(7) Uani d . 1 . . C
H2 1.1459 0.3701 1.0254 0.057 Uiso calc R 1 . . H
C3 0.8064(6) 0.42695(14) 0.8548(4) 0.0466(7) Uani d . 1 . . C
H3 0.7529 0.4553 0.9445 0.056 Uiso calc R 1 . . H
C4 0.4371(5) 0.46939(11) 0.5390(4) 0.0400(6) Uani d . 1 . . C
H4A 0.3183 0.4843 0.6235 0.048 Uiso calc R 1 . . H
H4B 0.3071 0.4443 0.4285 0.048 Uiso calc R 1 . . H
C5 1.2262(6) 0.29465(13) 0.7078(4) 0.0506(8) Uani d . 1 . . C
H5A 1.1246 0.2523 0.7067 0.061 Uiso calc R 1 . . H
H5B 1.4042 0.2958 0.8190 0.061 Uiso calc R 1 . . H
H5C 1.2796 0.2993 0.5867 0.061 Uiso calc R 1 . . H

loop_
_atom_site_aniso_label
_atom_site_aniso_U_11
_atom_site_aniso_U_22
_atom_site_aniso_U_33
_atom_site_aniso_U_12
_atom_site_aniso_U_13
_atom_site_aniso_U_23
S 0.0456(4) 0.0641(5) 0.0335(4) -0.0011(4) 0.0089(3) -0.0072(3)
N1 0.0343(11) 0.0357(11) 0.0377(12) 0.0028(9) 0.0081(9) 0.0053(9)
N2 0.0364(11) 0.0330(11) 0.0343(12) 0.0016(9) 0.0081(9) 0.0009(9)
C1 0.0313(13) 0.0323(13) 0.0366(14) -0.0043(10) 0.0096(11) 0.0043(10)
C2 0.0504(17) 0.0559(17) 0.0304(14) 0.0039(14) 0.0018(12) 0.0038(12)
C3 0.0541(17) 0.0499(16) 0.0347(15) 0.0032(14) 0.0111(13) -0.0073(12)
C4 0.0283(13) 0.0378(14) 0.0528(16) 0.0026(11) 0.0103(12) 0.0043(12)
C5 0.0438(17) 0.0422(16) 0.066(2) 0.0083(13) 0.0163(15) 0.0104(13)

loop_
_atom_type_symbol
_atom_type_description
_atom_type_scat_dispersion_real
_atom_type_scat_dispersion_imag
_atom_type_scat_source
C C 0.0033 0.0016 'International Tables Vol C Tables 4.2.6.8 and 6.1.1.4'
H H 0.0000 0.0000 'International Tables Vol C Tables 4.2.6.8 and 6.1.1.4'
N N 0.0061 0.0033 'International Tables Vol C Tables 4.2.6.8 and 6.1.1.4'
S S 0.1246 0.1234 'International Tables Vol C Tables 4.2.6.8 and 6.1.1.4'

loop_
_geom_angle_atom_site_label_1
_geom_angle_atom_site_label_2
_geom_angle_atom_site_label_3
_geom_angle
_geom_angle_publ_flag
C1 N1 C2 110.0(2) no
C1 N1 C5 124.6(2) yes
C2 N1 C5 125.3(2) no
C1 N2 C3 109.6(2) no
C1 N2 C4 124.4(2) yes
C3 N2 C4 125.9(2) yes
N1 C1 N2 105.2(2) no
N1 C1 S 127.63(19) yes
N2 C1 S 127.16(18) yes
C3 C2 N1 107.7(2) no
C3 C2 H2 126.1 no
N1 C2 H2 126.1 no
C2 C3 N2 107.5(2) no
C2 C3 H3 126.3 no
N2 C3 H3 126.3 no
N2 C4 H4A 109.5 no
N2 C4 H4B 109.5 no
H4A C4 H4B 108.1 no
N1 C5 H5A 109.5 no
N1 C5 H5B 109.5 no
H5A C5 H5B 109.5 no
N1 C5 H5C 109.5 no
H5A C5 H5C 109.5 no
H5B C5 H5C 109.5 no

loop_
_geom_bond_atom_site_label_1
_geom_bond_atom_site_label_2
_geom_bond_site_symmetry_2
_geom_bond_distance
_geom_bond_publ_flag
S C1 . 1.679(2) yes
N1 C1 . 1.358(3) yes
N1 C2 . 1.374(3) yes
N1 C5 . 1.459(3) no
N2 C1 . 1.364(3) yes
N2 C3 . 1.381(3) yes
N2 C4 . 1.451(3) yes
C2 C3 . 1.329(4) yes
C2 H2 . 0.9300 no
C3 H3 . 0.9300 no
C4 H4A . 0.9700 no
C4 H4B . 0.9700 no
C5 H5A . 0.9600 no
C5 H5B . 0.9600 no
C5 H5C . 0.9600 no

loop_
_geom_torsion_atom_site_label_1
_geom_torsion_atom_site_label_2
_geom_torsion_atom_site_label_3
_geom_torsion_atom_site_label_4
_geom_torsion
_geom_torsion_publ_flag
C2 N1 C1 N2 0.2(3) no
C5 N1 C1 N2 177.4(2) yes
C2 N1 C1 S 179.3(2) yes
C5 N1 C1 S -3.6(3) yes
C3 N2 C1 N1 0.0(3) no
C4 N2 C1 N1 177.93(19) yes
C3 N2 C1 S -178.99(19) yes
C4 N2 C1 S -1.1(3) yes
C1 N1 C2 C3 -0.4(3) yes
C5 N1 C2 C3 -177.6(2) no
N1 C2 C3 N2 0.4(3) no
C1 N2 C3 C2 -0.3(3) no
C4 N2 C3 C2 -178.2(2) yes

loop_
_cod_related_entry_id
_cod_related_entry_database
_cod_related_entry_code
1 ChemSpider 21131905
